data_1560762
loop_
_publ_author_name
'T\'oth, Bal\'azs L.'
'Monory, Anna'
'Egyed, Orsolya'
'Domj\'an, Attila'
'B\'enyei, Attila'
'Szathury, B\'alint'
'Nov\'ak, Zolt\'an'
'Stirling, Andr\'as'

_publ_section_title
;
 The ortho effect in directed C--H activation
;
_journal_issue 14
_journal_name_full 'Chemical Science'
_journal_page_first 5152
_journal_page_last 5163
_journal_paper_doi 10.1039/D1SC00642H
_journal_volume 12
_journal_year 2021
_chemical_formula_moiety 'C34 H26 F6 N2 O8 Pd2'
_chemical_formula_sum 'C34 H26 F6 N2 O8 Pd2'
_chemical_formula_weight 917.37
_chemical_name_common MA7
_space_group_crystal_system monoclinic
_space_group_IT_number 15
_space_group_name_Hall '-C 2yc'
_space_group_name_H-M_alt 'C 1 2/c 1'
_atom_sites_solution_hydrogens geom
_atom_sites_solution_primary direct
_atom_sites_solution_secondary difmap
_audit_update_record
;
2020-11-16 deposited with the CCDC.	2021-02-22 downloaded from the CCDC.
;
_cell_angle_alpha 90
_cell_angle_beta 128.447(3)
_cell_angle_gamma 90
_cell_formula_units_Z 8
_cell_length_a 32.598(4)
_cell_length_b 12.5843(11)
_cell_length_c 22.685(3)
_cell_measurement_reflns_used 108
_cell_measurement_temperature 295.00(10)
_cell_measurement_theta_max 17.9389
_cell_measurement_theta_min 3.4331
_cell_volume 7288.2(15)
_computing_cell_refinement 'APEX3 v2017.3-0 (Bruker AXS)'
_computing_data_collection 'Bruker Instrument Service vV6.2.6'
_computing_data_reduction 'SAINT V8.38A (Bruker AXS Inc., 2017)'
_computing_molecular_graphics Mercury
_computing_publication_material 'WinGX, PublCIF'
_computing_structure_refinement 'SHELXL-2016/6 (Sheldrick, 2016)'
_computing_structure_solution 'SHELXT 2014/5 (Sheldrick, 2014)'
_diffrn_ambient_temperature 295.00(10)
_diffrn_detector_area_resol_mean 7.3910
_diffrn_measured_fraction_theta_full 0.993
_diffrn_measured_fraction_theta_max 0.993
_diffrn_measurement_device_type 'Bruker D8 VENTURE'
_diffrn_measurement_method '\w and \p scan'
_diffrn_radiation_monochromator 'multilayer mirror INCOATEC'
_diffrn_radiation_type ' Mo K\a'
_diffrn_radiation_wavelength 0.71073
_diffrn_reflns_av_R_equivalents 0.0766
_diffrn_reflns_av_unetI/netI 0.0530
_diffrn_reflns_limit_h_max 31
_diffrn_reflns_limit_h_min -39
_diffrn_reflns_limit_k_max 15
_diffrn_reflns_limit_k_min -15
_diffrn_reflns_limit_l_max 27
_diffrn_reflns_limit_l_min -27
_diffrn_reflns_number 40549
_diffrn_reflns_theta_full 25.41
_diffrn_reflns_theta_max 25.41
_diffrn_reflns_theta_min 2.50
_diffrn_source 'microfocus sealed tube'
_diffrn_source_type 'INCOATEC I\mS 3.0'
_exptl_absorpt_coefficient_mu 1.069
_exptl_absorpt_correction_T_max 0.94
_exptl_absorpt_correction_T_min 0.85
_exptl_absorpt_correction_type multi-scan
_exptl_absorpt_process_details
;
SADABS-2016/2 - Bruker AXS area detector scaling and absorption correction
;
_exptl_crystal_colour orange
_exptl_crystal_density_diffrn 1.672
_exptl_crystal_density_method 'not measured'
_exptl_crystal_description plate
_exptl_crystal_F_000 3632
_exptl_crystal_size_max 0.344
_exptl_crystal_size_mid 0.161
_exptl_crystal_size_min 0.064
_refine_diff_density_max 1.589
_refine_diff_density_min -0.993
_refine_ls_extinction_coef 0.00120(15)
_refine_ls_extinction_method 'SHELXL-2018/3 (Sheldrick 2018)'
_refine_ls_goodness_of_fit_ref 1.047
_refine_ls_hydrogen_treatment constr
_refine_ls_matrix_type full
_refine_ls_number_parameters 472
_refine_ls_number_reflns 6671
_refine_ls_number_restraints 0
_refine_ls_restrained_S_all 1.047
_refine_ls_R_factor_all 0.1101
_refine_ls_R_factor_gt 0.0677
_refine_ls_shift/su_max 0.001
_refine_ls_shift/su_mean 0.000
_refine_ls_structure_factor_coef Fsqd
_refine_ls_weighting_details 'w=1/[\s^2^(Fo^2^)+(0.1122P)^2^+63.5480P] where P=(Fo^2^+2Fc^2^)/3'
_refine_ls_weighting_scheme calc
_refine_ls_wR_factor_gt 0.1853
_refine_ls_wR_factor_ref 0.2240
_reflns_number_gt 4487
_reflns_number_total 6671
_reflns_threshold_expression 'I > 2\s(I)'
_cod_data_source_file d1sc00642h5.cif
_cod_data_source_block 44
_cod_depositor_comments 'Adding full bibliography for 1560759--1560764.cif.'
_cod_original_cell_volume 7288.2(13)
_cod_database_code 1560762
_publcif_datablock.id {af3908c5-d4b1-483b-afb3-d727865884fa}

loop_
_space_group_symop_operation_xyz
'x, y, z'
'-x, y, -z+1/2'
'x+1/2, y+1/2, z'
'-x+1/2, y+1/2, -z+1/2'
'-x, -y, -z'
'x, -y, z-1/2'
'-x+1/2, -y+1/2, -z'
'x+1/2, -y+1/2, z-1/2'

loop_
_atom_site_type_symbol
_atom_site_label
_atom_site_fract_x
_atom_site_fract_y
_atom_site_fract_z
_atom_site_U_iso_or_equiv
_atom_site_adp_type
_atom_site_calc_flag
_atom_site_refinement_flags_adp
_atom_site_refinement_flags_occupancy
_atom_site_refinement_flags_posn
_atom_site_occupancy
_atom_site_disorder_assembly
_atom_site_disorder_group
C C10 0.2841(4) 0.2099(7) 0.2827(5) 0.062(2) Uani d . . . 1 . .
H H10A 0.248055 0.196321 0.25983 0.093 Uiso calc U . R 1 . .
H H10B 0.306191 0.168218 0.32765 0.093 Uiso calc U . R 1 . .
H H10C 0.290607 0.191197 0.248108 0.093 Uiso calc U . R 1 . .
C C11 0.3502(3) 0.3529(7) 0.3574(5) 0.052(2) Uani d . . . 1 . .
C C12 0.3857(4) 0.2907(8) 0.3577(6) 0.069(3) Uani d . . . 1 . .
H H12 0.37371 0.238116 0.321506 0.083 Uiso calc U . R 1 . .
C C13 0.4387(4) 0.3075(9) 0.4119(6) 0.070(3) Uani d . . . 1 . .
C C14 0.4569(4) 0.3842(9) 0.4646(6) 0.076(3) Uani d . . . 1 . .
H H14 0.492741 0.394493 0.501479 0.091 Uiso calc U . R 1 . .
C C15 0.4214(4) 0.4466(8) 0.4624(5) 0.067(3) Uani d . . . 1 . .
H H15 0.433839 0.500205 0.498079 0.081 Uiso calc U . R 1 . .
C C16 0.3669(3) 0.4325(7) 0.4083(5) 0.052(2) Uani d . . . 1 . .
C C17 0.4728(11) 0.231(3) 0.3618(17) 0.28(2) Uani d . . . 1 . .
H H17A 0.445376 0.259113 0.315444 0.336 Uiso calc U . R 1 . .
H H17B 0.498187 0.189315 0.365864 0.336 Uiso calc U . R 1 . .
C C20 0.2574(3) 0.3955(7) 0.2711(5) 0.052(2) Uani d . . . 1 . .
C C21 0.2036(4) 0.3704(7) 0.2064(5) 0.057(2) Uani d . . . 1 . .
C C22 0.1637(4) 0.4058(10) 0.2075(6) 0.083(3) Uani d . . . 1 . .
H H22 0.172273 0.442406 0.249482 0.1 Uiso calc U . R 1 . .
C C23 0.1110(5) 0.3881(14) 0.1472(9) 0.118(5) Uani d . . . 1 . .
H H23 0.084447 0.412826 0.148001 0.141 Uiso calc U . R 1 . .
C C24 0.0998(5) 0.3320(13) 0.0862(9) 0.114(5) Uani d . . . 1 . .
H H24 0.06501 0.317297 0.046191 0.137 Uiso calc U . R 1 . .
C C25 0.1377(5) 0.2975(10) 0.0823(7) 0.091(4) Uani d . . . 1 . .
H H25 0.128861 0.261584 0.040041 0.11 Uiso calc U . R 1 . .
C C26 0.1908(4) 0.3177(8) 0.1442(5) 0.068(3) Uani d . . . 1 . .
H H26 0.217166 0.29491 0.142435 0.081 Uiso calc U . R 1 . .
C C40 0.3704(4) 0.5397(7) 0.5665(5) 0.055(2) Uani d . . . 1 . .
C C41 0.4144(5) 0.5817(10) 0.6448(7) 0.082(3) Uani d . . . 1 . .
C C60 0.2398(5) 0.0233(8) 0.3946(7) 0.086(3) Uani d . . . 1 . .
H H60A 0.202336 0.01678 0.359452 0.129 Uiso calc U . R 1 . .
H H60B 0.252445 -0.009065 0.441507 0.129 Uiso calc U . R 1 . .
H H60C 0.255043 -0.011691 0.374799 0.129 Uiso calc U . R 1 . .
C C61 0.3074(4) 0.1659(8) 0.4593(6) 0.069(3) Uani d . . . 1 . .
C C62 0.3431(5) 0.0842(11) 0.4742(9) 0.100(4) Uani d . . . 1 . .
H H62 0.330187 0.017806 0.452104 0.12 Uiso calc U . R 1 . .
C C63 0.3954(5) 0.1015(11) 0.5200(9) 0.113(5) Uani d . . . 1 . .
C C64 0.4152(5) 0.1932(10) 0.5535(8) 0.098(4) Uani d . . . 1 . .
H H64 0.451225 0.204382 0.584967 0.117 Uiso calc U . R 1 . .
C C65 0.3811(5) 0.2742(10) 0.5411(7) 0.090(4) Uani d . . . 1 . .
H H65 0.396134 0.338845 0.565029 0.108 Uiso calc U . R 1 . .
C C66 0.3260(4) 0.2667(8) 0.4957(6) 0.071(3) Uani d . . . 1 . .
C C67 0.4785(7) 0.039(2) 0.559(2) 0.29(2) Uani d . . . 1 . .
H H67A 0.489681 0.109742 0.567374 0.344 Uiso calc U . R 1 . .
H H67B 0.501149 -0.014851 0.567706 0.344 Uiso calc U . R 1 . .
C C70 0.2158(4) 0.2096(7) 0.3703(5) 0.057(2) Uani d . . . 1 . .
C C71 0.1603(4) 0.1799(8) 0.3066(5) 0.067(3) Uani d . . . 1 . .
C C72 0.1214(5) 0.2285(12) 0.3036(7) 0.092(4) Uani d . . . 1 . .
H H72 0.129899 0.277736 0.34029 0.111 Uiso calc U . R 1 . .
C C73 0.0701(6) 0.2046(15) 0.2469(10) 0.122(5) Uani d . . . 1 . .
H H73 0.044121 0.231711 0.248202 0.147 Uiso calc U . R 1 . .
C C74 0.0566(6) 0.1420(14) 0.1888(9) 0.108(4) Uani d . . . 1 . .
H H74 0.021392 0.130539 0.148986 0.13 Uiso calc U . R 1 . .
C C75 0.0929(6) 0.0968(13) 0.1880(8) 0.108(5) Uani d . . . 1 . .
H H75 0.083406 0.049947 0.149722 0.13 Uiso calc U . R 1 . .
C C76 0.1458(6) 0.1203(11) 0.2455(8) 0.098(4) Uani d . . . 1 . .
H H76 0.171238 0.0955 0.242344 0.117 Uiso calc U . R 1 . .
C C90 0.2326(4) 0.6044(8) 0.4119(5) 0.063(2) Uani d . . . 1 . .
C C91 0.1907(6) 0.6868(11) 0.3918(8) 0.096(4) Uani d . . . 1 . .
N N1 0.2956(3) 0.3242(5) 0.3018(4) 0.0500(16) Uani d . . . 1 . .
N N51 0.2548(3) 0.1404(6) 0.4074(5) 0.0610(19) Uani d . . . 1 . .
O O1 0.2655(2) 0.4898(4) 0.2961(3) 0.0561(15) Uani d . . . 1 . .
O O13 0.4756(4) 0.2468(10) 0.4162(6) 0.123(4) Uani d . . . 1 . .
O O41 0.3715(3) 0.5711(6) 0.5161(4) 0.0683(17) Uani d . . . 1 . .
O O42 0.3412(3) 0.4748(6) 0.5647(4) 0.0695(18) Uani d . . . 1 . .
O O51 0.2227(3) 0.3085(6) 0.3835(4) 0.083(2) Uani d . . . 1 . .
O O63 0.4273(4) 0.0150(9) 0.5321(10) 0.190(8) Uani d . . . 1 . .
O O91 0.2602(3) 0.6302(5) 0.3944(4) 0.0701(18) Uani d . . . 1 . .
O O92 0.2304(3) 0.5212(5) 0.4396(4) 0.0683(17) Uani d . . . 1 . .
F F41 0.4029(4) 0.5821(8) 0.6898(4) 0.137(3) Uani d . . . 1 . .
F F42 0.4252(3) 0.6811(7) 0.6413(5) 0.131(3) Uani d . . . 1 . .
F F43 0.4551(3) 0.5278(10) 0.6728(5) 0.175(5) Uani d . . . 1 . .
F F91 0.2023(5) 0.7812(8) 0.3848(10) 0.214(7) Uani d . . . 1 . .
F F92 0.1816(5) 0.6920(11) 0.4380(7) 0.195(6) Uani d . . . 1 . .
F F93 0.1476(4) 0.6697(10) 0.3275(7) 0.188(6) Uani d . . . 1 . .
Pd Pd1 0.31746(3) 0.52541(5) 0.40513(4) 0.0542(3) Uani d . . . 1 . .
Pd Pd2 0.28169(3) 0.38788(6) 0.47067(4) 0.0610(3) Uani d . . . 1 . .

loop_
_atom_site_aniso_label
_atom_site_aniso_U_11
_atom_site_aniso_U_22
_atom_site_aniso_U_33
_atom_site_aniso_U_12
_atom_site_aniso_U_13
_atom_site_aniso_U_23
C10 0.068(6) 0.042(5) 0.061(6) -0.002(4) 0.033(5) -0.002(4)
C11 0.043(5) 0.059(5) 0.041(4) 0.000(4) 0.020(4) -0.005(4)
C12 0.065(6) 0.076(6) 0.059(6) 0.010(5) 0.034(5) -0.005(5)
C13 0.049(6) 0.087(7) 0.065(6) 0.011(5) 0.031(5) 0.000(5)
C14 0.043(5) 0.100(8) 0.070(7) -0.005(5) 0.027(5) -0.006(6)
C15 0.064(6) 0.070(6) 0.054(5) -0.021(5) 0.030(5) -0.016(5)
C16 0.049(5) 0.056(5) 0.051(5) -0.008(4) 0.032(4) -0.003(4)
C17 0.26(3) 0.44(5) 0.23(3) 0.24(3) 0.19(3) 0.14(3)
C20 0.056(5) 0.059(5) 0.045(5) 0.004(4) 0.034(4) 0.008(4)
C21 0.049(5) 0.059(5) 0.050(5) -0.003(4) 0.024(4) 0.009(4)
C22 0.066(7) 0.114(10) 0.061(6) 0.007(6) 0.034(6) 0.002(6)
C23 0.058(8) 0.174(16) 0.103(11) 0.008(9) 0.041(8) 0.008(11)
C24 0.057(8) 0.118(11) 0.098(11) -0.004(8) 0.013(8) 0.007(9)
C25 0.079(8) 0.083(8) 0.062(7) -0.010(6) 0.019(6) -0.010(6)
C26 0.064(6) 0.059(6) 0.056(6) 0.000(5) 0.025(5) -0.001(4)
C40 0.051(5) 0.056(5) 0.049(5) -0.001(4) 0.026(4) -0.010(4)
C41 0.074(8) 0.079(8) 0.064(7) -0.011(6) 0.029(6) -0.020(6)
C60 0.098(9) 0.059(6) 0.093(9) 0.002(6) 0.055(8) -0.004(6)
C61 0.076(7) 0.062(6) 0.084(7) 0.014(5) 0.057(6) 0.021(5)
C62 0.075(8) 0.079(8) 0.137(12) 0.003(6) 0.061(9) -0.002(8)
C63 0.072(9) 0.080(9) 0.123(12) 0.012(7) 0.029(8) -0.009(8)
C64 0.063(7) 0.078(8) 0.129(11) 0.005(6) 0.048(8) 0.006(8)
C65 0.084(8) 0.072(7) 0.086(8) 0.006(6) 0.038(7) -0.005(6)
C66 0.045(5) 0.069(6) 0.057(6) -0.006(4) 0.011(5) 0.016(5)
C67 0.084(14) 0.16(2) 0.48(6) -0.013(13) 0.10(2) -0.09(3)
C70 0.065(6) 0.051(5) 0.059(5) -0.013(4) 0.041(5) -0.001(4)
C71 0.076(7) 0.074(6) 0.058(6) -0.021(5) 0.045(5) -0.013(5)
C72 0.063(7) 0.140(12) 0.067(7) 0.009(7) 0.037(6) 0.003(7)
C73 0.075(10) 0.166(16) 0.111(12) 0.025(10) 0.051(9) 0.025(12)
C74 0.077(9) 0.132(12) 0.100(11) -0.009(9) 0.047(9) -0.007(9)
C75 0.078(9) 0.133(12) 0.089(10) -0.016(8) 0.040(8) -0.028(8)
C76 0.101(10) 0.106(10) 0.095(9) 0.009(8) 0.065(9) -0.004(7)
C90 0.061(6) 0.056(6) 0.051(5) 0.005(5) 0.024(5) -0.007(4)
C91 0.097(10) 0.088(9) 0.081(8) 0.033(7) 0.045(8) 0.002(7)
N1 0.049(4) 0.042(4) 0.049(4) -0.001(3) 0.026(3) -0.001(3)
N51 0.076(6) 0.053(4) 0.065(5) 0.000(4) 0.049(5) -0.001(4)
O1 0.060(4) 0.046(3) 0.051(3) 0.009(3) 0.029(3) 0.000(3)
O13 0.081(6) 0.180(10) 0.098(7) 0.051(6) 0.050(6) -0.004(7)
O41 0.071(4) 0.072(4) 0.055(4) -0.011(3) 0.036(4) -0.016(3)
O42 0.065(4) 0.080(5) 0.048(4) -0.007(4) 0.028(3) -0.009(3)
O51 0.059(4) 0.066(4) 0.069(4) 0.001(3) 0.014(4) 0.006(3)
O63 0.087(7) 0.117(8) 0.31(2) 0.007(6) 0.099(11) -0.060(10)
O91 0.088(5) 0.056(4) 0.083(5) 0.009(3) 0.061(5) 0.007(3)
O92 0.066(4) 0.063(4) 0.078(5) 0.002(3) 0.046(4) 0.003(3)
F41 0.155(8) 0.176(9) 0.073(5) -0.030(7) 0.068(6) -0.042(5)
F42 0.119(6) 0.124(7) 0.097(6) -0.054(5) 0.042(5) -0.047(5)
F43 0.078(5) 0.206(11) 0.108(7) 0.045(6) -0.008(5) -0.053(7)
F91 0.184(11) 0.079(6) 0.40(2) 0.061(7) 0.192(14) 0.041(9)
F92 0.224(12) 0.239(14) 0.184(11) 0.145(11) 0.157(10) 0.055(9)
F93 0.101(7) 0.192(11) 0.144(9) 0.067(7) 0.014(7) -0.025(8)
Pd1 0.0627(5) 0.0494(4) 0.0518(4) -0.0030(3) 0.0363(4) -0.0046(3)
Pd2 0.0648(5) 0.0569(5) 0.0486(4) -0.0086(3) 0.0289(4) 0.0016(3)

loop_
_atom_type_symbol
_atom_type_description
_atom_type_scat_dispersion_real
_atom_type_scat_dispersion_imag
_atom_type_scat_source
C C 0.0033 0.0016 'International Tables Vol C Tables 4.2.6.8 and 6.1.1.4'
H H 0.0000 0.0000 'International Tables Vol C Tables 4.2.6.8 and 6.1.1.4'
N N 0.0061 0.0033 'International Tables Vol C Tables 4.2.6.8 and 6.1.1.4'
O O 0.0106 0.0060 'International Tables Vol C Tables 4.2.6.8 and 6.1.1.4'
F F 0.0171 0.0103 'International Tables Vol C Tables 4.2.6.8 and 6.1.1.4'
Pd Pd -0.9988 1.0072 'International Tables Vol C Tables 4.2.6.8 and 6.1.1.4'

loop_
_geom_angle_atom_site_label_1
_geom_angle_atom_site_label_2
_geom_angle_atom_site_label_3
_geom_angle_site_symmetry_1
_geom_angle_site_symmetry_3
_geom_angle
_geom_angle_publ_flag
N1 C10 H10A . . 109.5 ?
N1 C10 H10B . . 109.5 ?
H10A C10 H10B . . 109.5 ?
N1 C10 H10C . . 109.5 ?
H10A C10 H10C . . 109.5 ?
H10B C10 H10C . . 109.5 ?
C16 C11 C12 . . 121.0(8) ?
C16 C11 N1 . . 123.4(8) ?
C12 C11 N1 . . 115.6(8) ?
C13 C12 C11 . . 119.6(9) ?
C13 C12 H12 . . 120.2 ?
C11 C12 H12 . . 120.2 ?
C14 C13 O13 . . 116.6(10) ?
C14 C13 C12 . . 121.2(10) ?
O13 C13 C12 . . 122.2(10) ?
C13 C14 C15 . . 118.6(9) ?
C13 C14 H14 . . 120.7 ?
C15 C14 H14 . . 120.7 ?
C14 C15 C16 . . 122.4(9) ?
C14 C15 H15 . . 118.8 ?
C16 C15 H15 . . 118.8 ?
C11 C16 C15 . . 117.2(9) ?
C11 C16 Pd1 . . 121.5(7) ?
C15 C16 Pd1 . . 121.3(7) ?
O13 C17 H17A . . 120.0 ?
O13 C17 H17B . . 120.0 ?
H17A C17 H17B . . 120.0 ?
O1 C20 N1 . . 122.0(8) ?
O1 C20 C21 . . 116.0(8) ?
N1 C20 C21 . . 122.0(8) ?
C26 C21 C22 . . 119.0(9) ?
C26 C21 C20 . . 123.1(9) ?
C22 C21 C20 . . 117.8(9) ?
C21 C22 C23 . . 121.7(12) ?
C21 C22 H22 . . 119.1 ?
C23 C22 H22 . . 119.1 ?
C24 C23 C22 . . 117.3(14) ?
C24 C23 H23 . . 121.3 ?
C22 C23 H23 . . 121.3 ?
C25 C24 C23 . . 122.8(12) ?
C25 C24 H24 . . 118.6 ?
C23 C24 H24 . . 118.6 ?
C24 C25 C26 . . 118.5(12) ?
C24 C25 H25 . . 120.7 ?
C26 C25 H25 . . 120.7 ?
C21 C26 C25 . . 120.5(11) ?
C21 C26 H26 . . 119.7 ?
C25 C26 H26 . . 119.7 ?
O41 C40 O42 . . 130.3(9) ?
O41 C40 C41 . . 115.0(9) ?
O42 C40 C41 . . 114.5(9) ?
F43 C41 F41 . . 109.7(13) ?
F43 C41 F42 . . 107.9(12) ?
F41 C41 F42 . . 105.3(11) ?
F43 C41 C40 . . 109.6(10) ?
F41 C41 C40 . . 113.5(11) ?
F42 C41 C40 . . 110.7(10) ?
N51 C60 H60A . . 109.5 ?
N51 C60 H60B . . 109.5 ?
H60A C60 H60B . . 109.5 ?
N51 C60 H60C . . 109.5 ?
H60A C60 H60C . . 109.5 ?
H60B C60 H60C . . 109.5 ?
N51 C61 C66 . . 123.7(9) ?
N51 C61 C62 . . 115.5(10) ?
C66 C61 C62 . . 120.9(11) ?
C63 C62 C61 . . 121.2(13) ?
C63 C62 H62 . . 119.4 ?
C61 C62 H62 . . 119.4 ?
C64 C63 C62 . . 121.3(13) ?
C64 C63 O63 . . 122.0(13) ?
C62 C63 O63 . . 116.7(12) ?
C63 C64 C65 . . 118.7(12) ?
C63 C64 H64 . . 120.6 ?
C65 C64 H64 . . 120.6 ?
C64 C65 C66 . . 126.0(11) ?
C64 C65 H65 . . 117.0 ?
C66 C65 H65 . . 117.0 ?
C65 C66 C61 . . 111.8(10) ?
C65 C66 Pd2 . . 122.8(8) ?
C61 C66 Pd2 . . 124.2(7) ?
O63 C67 H67A . . 120.0 ?
O63 C67 H67B . . 120.0 ?
H67A C67 H67B . . 120.0 ?
O51 C70 N51 . . 122.4(9) ?
O51 C70 C71 . . 113.8(9) ?
N51 C70 C71 . . 123.7(8) ?
C72 C71 C76 . . 117.8(11) ?
C72 C71 C70 . . 117.4(9) ?
C76 C71 C70 . . 124.0(11) ?
C73 C72 C71 . . 120.0(14) ?
C73 C72 H72 . . 120.0 ?
C71 C72 H72 . . 120.0 ?
C74 C73 C72 . . 120.8(15) ?
C74 C73 H73 . . 119.6 ?
C72 C73 H73 . . 119.6 ?
C75 C74 C73 . . 120.8(14) ?
C75 C74 H74 . . 119.6 ?
C73 C74 H74 . . 119.6 ?
C74 C75 C76 . . 119.3(14) ?
C74 C75 H75 . . 120.3 ?
C76 C75 H75 . . 120.3 ?
C71 C76 C75 . . 120.4(13) ?
C71 C76 H76 . . 119.8 ?
C75 C76 H76 . . 119.8 ?
O91 C90 O92 . . 131.9(9) ?
O91 C90 C91 . . 114.7(10) ?
O92 C90 C91 . . 113.3(11) ?
F92 C91 F93 . . 107.7(15) ?
F92 C91 F91 . . 107.2(14) ?
F93 C91 F91 . . 102.4(14) ?
F92 C91 C90 . . 114.5(12) ?
F93 C91 C90 . . 111.7(11) ?
F91 C91 C90 . . 112.5(13) ?
C20 N1 C11 . . 122.2(7) ?
C20 N1 C10 . . 121.2(7) ?
C11 N1 C10 . . 116.6(7) ?
C70 N51 C61 . . 125.4(8) ?
C70 N51 C60 . . 116.5(9) ?
C61 N51 C60 . . 117.9(9) ?
C20 O1 Pd1 . . 123.0(5) ?
C17 O13 C13 . . 121.4(15) ?
C40 O41 Pd1 . . 123.3(6) ?
C40 O42 Pd2 . . 126.0(6) ?
C70 O51 Pd2 . . 130.9(6) ?
C63 O63 C67 . . 116.6(15) ?
C90 O91 Pd1 . . 123.6(6) ?
C90 O92 Pd2 . . 122.8(7) ?
C16 Pd1 O1 . . 87.5(3) ?
C16 Pd1 O41 . . 93.6(3) ?
O1 Pd1 O41 . . 176.6(3) ?
C16 Pd1 O91 . . 176.5(3) ?
O1 Pd1 O91 . . 89.4(3) ?
O41 Pd1 O91 . . 89.4(3) ?
C16 Pd1 Pd2 . . 101.9(2) ?
O1 Pd1 Pd2 . . 101.31(18) ?
O41 Pd1 Pd2 . . 81.6(2) ?
O91 Pd1 Pd2 . . 80.28(19) ?
C66 Pd2 O51 . . 88.8(4) ?
C66 Pd2 O42 . . 93.7(3) ?
O51 Pd2 O42 . . 176.5(3) ?
C66 Pd2 O92 . . 178.3(4) ?
O51 Pd2 O92 . . 89.5(3) ?
O42 Pd2 O92 . . 88.0(3) ?
C66 Pd2 Pd1 . . 98.8(3) ?
O51 Pd2 Pd1 . . 103.7(2) ?
O42 Pd2 Pd1 . . 78.5(2) ?
O92 Pd2 Pd1 . . 81.29(19) ?

loop_
_geom_bond_atom_site_label_1
_geom_bond_atom_site_label_2
_geom_bond_site_symmetry_2
_geom_bond_distance
_geom_bond_publ_flag
C10 N1 . 1.482(10) ?
C10 H10A . 0.96 ?
C10 H10B . 0.96 ?
C10 H10C . 0.96 ?
C11 C16 . 1.360(12) ?
C11 C12 . 1.394(13) ?
C11 N1 . 1.446(11) ?
C12 C13 . 1.378(14) ?
C12 H12 . 0.93 ?
C13 C14 . 1.353(15) ?
C13 O13 . 1.377(13) ?
C14 C15 . 1.374(15) ?
C14 H14 . 0.93 ?
C15 C16 . 1.408(13) ?
C15 H15 . 0.93 ?
C16 Pd1 . 1.957(9) ?
C17 O13 . 1.20(3) ?
C17 H17A . 0.93 ?
C17 H17B . 0.93 ?
C20 O1 . 1.270(10) ?
C20 N1 . 1.328(11) ?
C20 C21 . 1.459(12) ?
C21 C26 . 1.370(14) ?
C21 C22 . 1.390(15) ?
C22 C23 . 1.396(18) ?
C22 H22 . 0.93 ?
C23 C24 . 1.39(2) ?
C23 H23 . 0.93 ?
C24 C25 . 1.36(2) ?
C24 H24 . 0.93 ?
C25 C26 . 1.418(15) ?
C25 H25 . 0.93 ?
C26 H26 . 0.93 ?
C40 O41 . 1.230(11) ?
C40 O42 . 1.236(11) ?
C40 C41 . 1.524(14) ?
C41 F43 . 1.255(14) ?
C41 F41 . 1.288(15) ?
C41 F42 . 1.315(14) ?
C60 N51 . 1.523(13) ?
C60 H60A . 0.96 ?
C60 H60B . 0.96 ?
C60 H60C . 0.96 ?
C61 N51 . 1.385(13) ?
C61 C66 . 1.426(15) ?
C61 C62 . 1.427(15) ?
C62 C63 . 1.353(18) ?
C62 H62 . 0.93 ?
C63 C64 . 1.310(17) ?
C63 O63 . 1.409(16) ?
C64 C65 . 1.402(16) ?
C64 H64 . 0.93 ?
C65 C66 . 1.414(15) ?
C65 H65 . 0.93 ?
C66 Pd2 . 1.927(11) ?
C67 O63 . 1.41(2) ?
C67 H67A . 0.93 ?
C67 H67B . 0.93 ?
C70 O51 . 1.267(11) ?
C70 N51 . 1.325(12) ?
C70 C71 . 1.500(14) ?
C71 C72 . 1.372(15) ?
C71 C76 . 1.374(16) ?
C72 C73 . 1.366(19) ?
C72 H72 . 0.93 ?
C73 C74 . 1.35(2) ?
C73 H73 . 0.93 ?
C74 C75 . 1.32(2) ?
C74 H74 . 0.93 ?
C75 C76 . 1.402(19) ?
C75 H75 . 0.93 ?
C76 H76 . 0.93 ?
C90 O91 . 1.231(12) ?
C90 O92 . 1.246(12) ?
C90 C91 . 1.541(15) ?
C91 F92 . 1.254(16) ?
C91 F93 . 1.265(16) ?
C91 F91 . 1.287(18) ?
O1 Pd1 . 1.994(6) ?
O41 Pd1 . 2.062(6) ?
O42 Pd2 . 2.089(7) ?
O51 Pd2 . 1.969(7) ?
O91 Pd1 . 2.173(7) ?
O92 Pd2 . 2.155(7) ?
Pd1 Pd2 . 2.9533(10) ?

loop_
_geom_torsion_atom_site_label_1
_geom_torsion_atom_site_label_2
_geom_torsion_atom_site_label_3
_geom_torsion_atom_site_label_4
_geom_torsion_site_symmetry_1
_geom_torsion_site_symmetry_2
_geom_torsion_site_symmetry_3
_geom_torsion_site_symmetry_4
_geom_torsion
_geom_torsion_publ_flag
C16 C11 C12 C13 . . . . 2.2(15) ?
N1 C11 C12 C13 . . . . -175.6(9) ?
C11 C12 C13 C14 . . . . -0.7(17) ?
C11 C12 C13 O13 . . . . 178.3(11) ?
O13 C13 C14 C15 . . . . -180.0(11) ?
C12 C13 C14 C15 . . . . -0.9(18) ?
C13 C14 C15 C16 . . . . 1.0(17) ?
C12 C11 C16 C15 . . . . -2.1(14) ?
N1 C11 C16 C15 . . . . 175.6(8) ?
C12 C11 C16 Pd1 . . . . 176.6(7) ?
N1 C11 C16 Pd1 . . . . -5.7(12) ?
C14 C15 C16 C11 . . . . 0.4(15) ?
C14 C15 C16 Pd1 . . . . -178.3(8) ?
O1 C20 C21 C26 . . . . 133.6(9) ?
N1 C20 C21 C26 . . . . -46.3(13) ?
O1 C20 C21 C22 . . . . -43.7(12) ?
N1 C20 C21 C22 . . . . 136.5(10) ?
C26 C21 C22 C23 . . . . 0.8(18) ?
C20 C21 C22 C23 . . . . 178.2(12) ?
C21 C22 C23 C24 . . . . 1.(2) ?
C22 C23 C24 C25 . . . . -2.(2) ?
C23 C24 C25 C26 . . . . 2.(2) ?
C22 C21 C26 C25 . . . . -1.3(15) ?
C20 C21 C26 C25 . . . . -178.6(9) ?
C24 C25 C26 C21 . . . . 0.2(18) ?
O41 C40 C41 F43 . . . . -81.4(14) ?
O42 C40 C41 F43 . . . . 94.7(14) ?
O41 C40 C41 F41 . . . . 155.6(11) ?
O42 C40 C41 F41 . . . . -28.3(14) ?
O41 C40 C41 F42 . . . . 37.5(14) ?
O42 C40 C41 F42 . . . . -146.5(10) ?
N51 C61 C62 C63 . . . . 175.5(14) ?
C66 C61 C62 C63 . . . . -4.(2) ?
C61 C62 C63 C64 . . . . 2.(3) ?
C61 C62 C63 O63 . . . . 178.8(15) ?
C62 C63 C64 C65 . . . . 0.(3) ?
O63 C63 C64 C65 . . . . -177.3(17) ?
C63 C64 C65 C66 . . . . 1.(2) ?
C64 C65 C66 C61 . . . . -2.8(19) ?
C64 C65 C66 Pd2 . . . . -171.0(11) ?
N51 C61 C66 C65 . . . . -175.2(10) ?
C62 C61 C66 C65 . . . . 4.0(16) ?
N51 C61 C66 Pd2 . . . . -7.2(15) ?
C62 C61 C66 Pd2 . . . . 172.0(10) ?
O51 C70 C71 C72 . . . . -43.5(13) ?
N51 C70 C71 C72 . . . . 139.5(11) ?
O51 C70 C71 C76 . . . . 126.2(12) ?
N51 C70 C71 C76 . . . . -50.7(15) ?
C76 C71 C72 C73 . . . . 9.6(19) ?
C70 C71 C72 C73 . . . . -180.0(12) ?
C71 C72 C73 C74 . . . . -7.(2) ?
C72 C73 C74 C75 . . . . 4.(3) ?
C73 C74 C75 C76 . . . . -5.(3) ?
C72 C71 C76 C75 . . . . -9.8(19) ?
C70 C71 C76 C75 . . . . -179.5(12) ?
C74 C75 C76 C71 . . . . 7.(2) ?
O91 C90 C91 F92 . . . . -145.4(14) ?
O92 C90 C91 F92 . . . . 38.0(17) ?
O91 C90 C91 F93 . . . . 91.8(16) ?
O92 C90 C91 F93 . . . . -84.8(16) ?
O91 C90 C91 F91 . . . . -22.7(17) ?
O92 C90 C91 F91 . . . . 160.7(13) ?
O1 C20 N1 C11 . . . . -10.4(13) ?
C21 C20 N1 C11 . . . . 169.5(8) ?
O1 C20 N1 C10 . . . . 167.3(8) ?
C21 C20 N1 C10 . . . . -12.9(12) ?
C16 C11 N1 C20 . . . . 32.7(13) ?
C12 C11 N1 C20 . . . . -149.5(9) ?
C16 C11 N1 C10 . . . . -145.0(9) ?
C12 C11 N1 C10 . . . . 32.8(11) ?
O51 C70 N51 C61 . . . . -5.9(15) ?
C71 C70 N51 C61 . . . . 170.7(9) ?
O51 C70 N51 C60 . . . . 170.5(9) ?
C71 C70 N51 C60 . . . . -12.9(13) ?
C66 C61 N51 C70 . . . . 18.4(15) ?
C62 C61 N51 C70 . . . . -160.8(10) ?
C66 C61 N51 C60 . . . . -157.9(10) ?
C62 C61 N51 C60 . . . . 22.9(14) ?
N1 C20 O1 Pd1 . . . . -34.9(11) ?
C21 C20 O1 Pd1 . . . . 145.3(6) ?
C14 C13 O13 C17 . . . . -132.(3) ?
C12 C13 O13 C17 . . . . 49.(3) ?
O42 C40 O41 Pd1 . . . . 3.8(15) ?
C41 C40 O41 Pd1 . . . . 179.1(7) ?
O41 C40 O42 Pd2 . . . . 2.2(15) ?
C41 C40 O42 Pd2 . . . . -173.2(7) ?
N51 C70 O51 Pd2 . . . . -17.5(15) ?
C71 C70 O51 Pd2 . . . . 165.5(7) ?
C64 C63 O63 C67 . . . . -22.(3) ?
C62 C63 O63 C67 . . . . 160.(2) ?
O92 C90 O91 Pd1 . . . . 2.0(15) ?
C91 C90 O91 Pd1 . . . . -173.8(7) ?
O91 C90 O92 Pd2 . . . . 2.2(15) ?
C91 C90 O92 Pd2 . . . . 178.0(7) ?
